data_7151768
loop_
_publ_author_name
'Guo, Huimin'
'Jing, Yingying'
'Yuan, Xiaolin'
'Ji, Shaomin'
'Zhao, Jianzhang'
'Li, Xiaohuan'
'Kan, Yanyan'

_publ_section_title
;
 Highly selective fluorescent OFF-ON thiol probes based on dyads of
 BODIPY and potent intramolecular electron sink
 2,4-dinitrobenzenesulfonyl subunits.
;
_journal_issue 10
_journal_name_full 'Organic &amp; biomolecular chemistry'
_journal_page_first 3844
_journal_page_last 3853
_journal_paper_doi 10.1039/c0ob00910e
_journal_volume 9
_journal_year 2011
_chemical_formula_sum 'C25 H21 B F2 N4 O7 S'
_chemical_formula_weight 570.33
_chemical_name_systematic
;
?
;
_space_group_IT_number 2
_symmetry_cell_setting triclinic
_symmetry_space_group_name_Hall '-P 1'
_symmetry_space_group_name_H-M 'P -1'
_atom_sites_solution_hydrogens geom
_atom_sites_solution_primary direct
_atom_sites_solution_secondary difmap
_audit_creation_method SHELXL-97
_cell_angle_alpha 95.666(4)
_cell_angle_beta 95.646(4)
_cell_angle_gamma 94.209(4)
_cell_formula_units_Z 4
_cell_length_a 8.9837(5)
_cell_length_b 16.6227(10)
_cell_length_c 17.0722(9)
_cell_measurement_temperature 273(2)
_cell_volume 2515.8(2)
_computing_cell_refinement 'Bruker SMART'
_computing_data_collection 'Bruker SMART'
_computing_data_reduction 'Bruker SMART'
_computing_molecular_graphics 'Bruker SHELXTL'
_computing_publication_material 'Bruker SHELXTL'
_computing_structure_refinement 'SHELXL-97 (Sheldrick, 1997)'
_computing_structure_solution 'SHELXS-97 (Sheldrick, 1990)'
_diffrn_ambient_temperature 273(2)
_diffrn_measured_fraction_theta_full 0.987
_diffrn_measured_fraction_theta_max 0.987
_diffrn_measurement_device_type 'CCD area detector'
_diffrn_measurement_method 'phi and omega scans'
_diffrn_radiation_monochromator graphite
_diffrn_radiation_source 'fine-focus sealed tube'
_diffrn_radiation_type MoK\a
_diffrn_radiation_wavelength 0.71073
_diffrn_reflns_av_R_equivalents 0.0413
_diffrn_reflns_av_sigmaI/netI 0.0643
_diffrn_reflns_limit_h_max 10
_diffrn_reflns_limit_h_min -10
_diffrn_reflns_limit_k_max 19
_diffrn_reflns_limit_k_min -19
_diffrn_reflns_limit_l_max 20
_diffrn_reflns_limit_l_min -20
_diffrn_reflns_number 19436
_diffrn_reflns_theta_full 25.00
_diffrn_reflns_theta_max 25.00
_diffrn_reflns_theta_min 1.21
_exptl_absorpt_coefficient_mu 0.198
_exptl_absorpt_correction_type none
_exptl_crystal_colour 'dark red'
_exptl_crystal_density_diffrn 1.506
_exptl_crystal_density_method 'not measured'
_exptl_crystal_description plate
_exptl_crystal_F_000 1176
_exptl_crystal_size_max 0.45
_exptl_crystal_size_mid 0.40
_exptl_crystal_size_min 0.10
_refine_diff_density_max 0.366
_refine_diff_density_min -0.332
_refine_diff_density_rms 0.058
_refine_ls_extinction_method none
_refine_ls_goodness_of_fit_ref 1.007
_refine_ls_hydrogen_treatment 'riding mode'
_refine_ls_matrix_type full
_refine_ls_number_parameters 721
_refine_ls_number_reflns 8744
_refine_ls_number_restraints 0
_refine_ls_restrained_S_all 1.007
_refine_ls_R_factor_all 0.1097
_refine_ls_R_factor_gt 0.0613
_refine_ls_shift/su_max 0.000
_refine_ls_shift/su_mean 0.000
_refine_ls_structure_factor_coef Fsqd
_refine_ls_weighting_details 'calc w=1/[\s^2^(Fo^2^)+(0.1060P)^2^+0.0000P] where P=(Fo^2^+2Fc^2^)/3'
_refine_ls_weighting_scheme calc
_refine_ls_wR_factor_gt 0.1637
_refine_ls_wR_factor_ref 0.1913
_reflns_number_gt 5138
_reflns_number_total 8744
_reflns_threshold_expression >2sigma(I)
_cod_data_source_file c0ob00910e.txt
_cod_data_source_block 1
_cod_depositor_comments
;
The following automatic conversions were performed:
'_symmetry_cell_setting' value 'Triclinic' changed to 'triclinic'
according to '/home/saulius/struct/CIF-dictionaries/cif_core.dic'
dictionary named 'cif_core.dic' version 2.4.1 from
2010-06-29.

'_exptl_absorpt_correction_type' value 'None' changed to
'none' according to '/home/saulius/struct/CIF-dictionaries/cif_core.dic'
dictionary named 'cif_core.dic' version 2.4.1 from 2010-06-29.

Automatic conversion script
Id: cif_fix_enum 1555 2011-01-17 13:19:09Z saulius 
;
_cod_original_sg_symbol_H-M 'P-1 '
_cod_database_code 7151768

loop_
_symmetry_equiv_pos_as_xyz
'x, y, z'
'-x, -y, -z'

loop_
_atom_site_label
_atom_site_type_symbol
_atom_site_fract_x
_atom_site_fract_y
_atom_site_fract_z
_atom_site_U_iso_or_equiv
_atom_site_adp_type
_atom_site_occupancy
_atom_site_symmetry_multiplicity
_atom_site_calc_flag
_atom_site_refinement_flags
_atom_site_disorder_assembly
_atom_site_disorder_group
S1 S 0.92826(11) 0.16536(6) 0.30780(5) 0.0550(3) Uani 1 1 d . . .
S2 S 0.92069(13) 0.39193(6) -0.18994(6) 0.0628(3) Uani 1 1 d . . .
O1 O 0.9162(3) 0.17137(14) 0.21634(13) 0.0526(6) Uani 1 1 d . . .
O2 O 1.0363(3) 0.22899(19) 0.34109(15) 0.0755(9) Uani 1 1 d . . .
O3 O 0.9468(3) 0.08385(17) 0.32193(15) 0.0720(8) Uani 1 1 d . . .
O4 O 0.7640(4) 0.40167(17) 0.35627(18) 0.0876(10) Uani 1 1 d . . .
O5 O 0.8428(4) 0.32812(17) 0.26139(16) 0.0744(8) Uani 1 1 d . . .
O6 O 0.2805(3) 0.17060(19) 0.46460(19) 0.0826(9) Uani 1 1 d . . .
O7 O 0.3283(3) 0.29888(19) 0.46155(18) 0.0774(9) Uani 1 1 d . . .
O8 O 0.9156(3) 0.37512(14) -0.28273(13) 0.0523(6) Uani 1 1 d . . .
O9 O 0.9032(4) 0.47464(17) -0.16809(16) 0.0835(9) Uani 1 1 d . . .
O10 O 1.0497(3) 0.35576(19) -0.15952(16) 0.0826(9) Uani 1 1 d . . .
O11 O 0.8732(4) 0.1378(2) -0.1568(2) 0.1010(12) Uani 1 1 d . . .
O12 O 0.9212(4) 0.21358(18) -0.24876(17) 0.0749(8) Uani 1 1 d . . .
O13 O 0.2679(6) 0.2514(4) -0.0884(3) 0.187(3) Uani 1 1 d . . .
O14 O 0.3917(7) 0.1550(5) -0.0647(5) 0.234(4) Uani 1 1 d . . .
N1 N 0.4701(3) 0.27930(18) 0.15246(16) 0.0504(8) Uani 1 1 d . . .
N2 N 0.6770(3) 0.34488(17) 0.08932(16) 0.0496(8) Uani 1 1 d . . .
N3 N 0.7733(4) 0.33673(19) 0.31855(18) 0.0535(8) Uani 1 1 d . . .
N4 N 0.3555(4) 0.2281(2) 0.44725(18) 0.0551(8) Uani 1 1 d . . .
N5 N 0.4770(3) 0.19760(16) -0.35061(15) 0.0431(7) Uani 1 1 d . . .
N6 N 0.7090(3) 0.15699(16) -0.40446(15) 0.0412(7) Uani 1 1 d . . .
N7 N 0.8574(4) 0.1978(2) -0.1926(2) 0.0643(9) Uani 1 1 d . . .
N8 N 0.3787(6) 0.2178(4) -0.0872(3) 0.1181(18) Uani 1 1 d . . .
F1 F 0.5509(4) 0.41967(16) 0.18558(19) 0.1143(11) Uani 1 1 d . . .
F2 F 0.4246(3) 0.38171(19) 0.06563(19) 0.1117(11) Uani 1 1 d . . .
F3 F 0.4865(2) 0.06487(12) -0.42004(13) 0.0647(6) Uani 1 1 d . . .
F4 F 0.6117(3) 0.09204(13) -0.29793(12) 0.0662(6) Uani 1 1 d . . .
B1 B 0.5275(6) 0.3596(3) 0.1241(3) 0.0613(12) Uani 1 1 d . . .
B2 B 0.5693(5) 0.1244(2) -0.3680(2) 0.0466(10) Uani 1 1 d . . .
C1 C 0.2433(5) 0.3326(3) 0.2062(3) 0.0850(14) Uani 1 1 d . . .
H1A H 0.2819 0.3816 0.1872 0.128 Uiso 1 1 calc R . .
H1B H 0.2402 0.3416 0.2625 0.128 Uiso 1 1 calc R . .
H1C H 0.1439 0.3170 0.1808 0.128 Uiso 1 1 calc R . .
C2 C 0.3431(5) 0.2665(3) 0.1879(2) 0.0603(10) Uani 1 1 d . . .
C3 C 0.3280(5) 0.1859(3) 0.2033(2) 0.0637(11) Uani 1 1 d . . .
H3B H 0.2504 0.1621 0.2277 0.076 Uiso 1 1 calc R . .
C4 C 0.4467(4) 0.1467(2) 0.1765(2) 0.0535(10) Uani 1 1 d . . .
C5 C 0.4648(5) 0.0579(2) 0.1813(2) 0.0713(12) Uani 1 1 d . . .
H5A H 0.5533 0.0435 0.1578 0.107 Uiso 1 1 calc R . .
H5B H 0.3786 0.0263 0.1534 0.107 Uiso 1 1 calc R . .
H5C H 0.4742 0.0473 0.2357 0.107 Uiso 1 1 calc R . .
C6 C 0.5373(4) 0.2062(2) 0.14452(19) 0.0454(9) Uani 1 1 d . . .
C7 C 0.6741(4) 0.2028(2) 0.11077(18) 0.0431(8) Uani 1 1 d . . .
C8 C 0.7434(4) 0.2703(2) 0.08404(19) 0.0480(9) Uani 1 1 d . . .
C9 C 0.8813(5) 0.2833(2) 0.0497(2) 0.0563(10) Uani 1 1 d . . .
C10 C 0.9941(5) 0.2227(3) 0.0319(3) 0.0798(13) Uani 1 1 d . . .
H10A H 1.0759 0.2488 0.0092 0.120 Uiso 1 1 calc R . .
H10B H 0.9465 0.1787 -0.0047 0.120 Uiso 1 1 calc R . .
H10C H 1.0314 0.2022 0.0801 0.120 Uiso 1 1 calc R . .
C11 C 0.8933(5) 0.3644(3) 0.0361(2) 0.0597(10) Uani 1 1 d . . .
H11A H 0.9720 0.3905 0.0143 0.072 Uiso 1 1 calc R . .
C12 C 0.7670(5) 0.4005(2) 0.0608(2) 0.0597(10) Uani 1 1 d . . .
C13 C 0.7327(6) 0.4867(2) 0.0546(3) 0.0829(14) Uani 1 1 d . . .
H13A H 0.6399 0.4958 0.0761 0.124 Uiso 1 1 calc R . .
H13B H 0.7240 0.4968 0.0000 0.124 Uiso 1 1 calc R . .
H13C H 0.8121 0.5226 0.0836 0.124 Uiso 1 1 calc R . .
C14 C 0.7442(4) 0.1252(2) 0.1030(2) 0.0477(9) Uani 1 1 d . . .
C15 C 0.8595(4) 0.1076(2) 0.1574(2) 0.0496(9) Uani 1 1 d . . .
C16 C 0.9292(5) 0.0364(2) 0.1492(2) 0.0636(11) Uani 1 1 d . . .
H16A H 1.0065 0.0263 0.1864 0.076 Uiso 1 1 calc R . .
C17? C 0.8819(6) -0.0190(3) 0.0851(3) 0.0795(14) Uani 1 1 d . . .
H17A H 0.9266 -0.0676 0.0791 0.095 Uiso 1 1 calc R . .
C18 C 0.7688(6) -0.0034(3) 0.0295(3) 0.0772(14) Uani 1 1 d . . .
H18A H 0.7388 -0.0409 -0.0143 0.093 Uiso 1 1 calc R . .
C19 C 0.7005(5) 0.0674(2) 0.0388(2) 0.0632(11) Uani 1 1 d . . .
H19A H 0.6233 0.0769 0.0013 0.076 Uiso 1 1 calc R . .
C20 C 0.7495(4) 0.1876(2) 0.33799(18) 0.0436(8) Uani 1 1 d . . .
C21 C 0.6962(4) 0.2645(2) 0.34448(18) 0.0423(8) Uani 1 1 d . . .
C22 C 0.5661(4) 0.2774(2) 0.37878(19) 0.0461(9) Uani 1 1 d . . .
H22A H 0.5297 0.3284 0.3825 0.055 Uiso 1 1 calc R . .
C23 C 0.4915(4) 0.2135(2) 0.40717(19) 0.0447(8) Uani 1 1 d . . .
C24 C 0.5394(4) 0.1369(2) 0.4023(2) 0.0510(9) Uani 1 1 d . . .
H24A H 0.4862 0.0944 0.4217 0.061 Uiso 1 1 calc R . .
C25 C 0.6694(4) 0.1254(2) 0.3677(2) 0.0503(9) Uani 1 1 d . . .
H25A H 0.7045 0.0740 0.3641 0.060 Uiso 1 1 calc R . .
C26 C 0.2558(5) 0.1173(3) -0.3102(3) 0.0797(13) Uani 1 1 d . . .
H26A H 0.3109 0.0723 -0.3266 0.120 Uiso 1 1 calc R . .
H26B H 0.1595 0.1125 -0.3408 0.120 Uiso 1 1 calc R . .
H26C H 0.2425 0.1171 -0.2551 0.120 Uiso 1 1 calc R . .
C27 C 0.3402(4) 0.1942(2) -0.3227(2) 0.0557(10) Uani 1 1 d . . .
C28 C 0.3008(4) 0.2732(2) -0.3067(2) 0.0602(10) Uani 1 1 d . . .
H28A H 0.2125 0.2873 -0.2867 0.072 Uiso 1 1 calc R . .
C29 C 0.4123(4) 0.3274(2) -0.3250(2) 0.0491(9) Uani 1 1 d . . .
C30 C 0.4086(5) 0.4178(2) -0.3159(2) 0.0704(12) Uani 1 1 d . . .
H30A H 0.3175 0.4318 -0.2949 0.106 Uiso 1 1 calc R . .
H30B H 0.4126 0.4378 -0.3666 0.106 Uiso 1 1 calc R . .
H30C H 0.4933 0.4418 -0.2805 0.106 Uiso 1 1 calc R . .
C31 C 0.5252(4) 0.27920(19) -0.35334(18) 0.0412(8) Uani 1 1 d . . .
C32 C 0.6629(4) 0.29885(19) -0.38252(18) 0.0401(8) Uani 1 1 d . . .
C33 C 0.7504(4) 0.23861(19) -0.41033(18) 0.0403(8) Uani 1 1 d . . .
C34 C 0.8884(4) 0.2426(2) -0.44590(19) 0.0460(9) Uani 1 1 d . . .
C35 C 0.9791(5) 0.3151(2) -0.4675(2) 0.0607(10) Uani 1 1 d . . .
H35A H 1.0660 0.2978 -0.4908 0.091 Uiso 1 1 calc R . .
H35B H 1.0101 0.3518 -0.4208 0.091 Uiso 1 1 calc R . .
H35C H 0.9191 0.3421 -0.5049 0.091 Uiso 1 1 calc R . .
C36 C 0.9246(4) 0.1643(2) -0.4593(2) 0.0521(9) Uani 1 1 d . . .
H36A H 1.0085 0.1482 -0.4825 0.063 Uiso 1 1 calc R . .
C37 C 0.8159(4) 0.1123(2) -0.4328(2) 0.0482(9) Uani 1 1 d . . .
C38 C 0.8120(5) 0.0227(2) -0.4345(3) 0.0673(11) Uani 1 1 d . . .
H38A H 0.7245 0.0029 -0.4119 0.101 Uiso 1 1 calc R . .
H38B H 0.9004 0.0084 -0.4045 0.101 Uiso 1 1 calc R . .
H38C H 0.8085 -0.0011 -0.4883 0.101 Uiso 1 1 calc R . .
C39 C 0.7178(4) 0.3851(2) -0.38509(19) 0.0433(8) Uani 1 1 d . . .
C40 C 0.8372(4) 0.4236(2) -0.3346(2) 0.0472(9) Uani 1 1 d . . .
C41 C 0.8928(5) 0.5019(2) -0.3387(2) 0.0630(11) Uani 1 1 d . . .
H41A H 0.9733 0.5257 -0.3035 0.076 Uiso 1 1 calc R . .
C42 C 0.8262(5) 0.5451(3) -0.3964(3) 0.0715(12) Uani 1 1 d . . .
H42A H 0.8605 0.5988 -0.3995 0.086 Uiso 1 1 calc R . .
C43 C 0.7104(5) 0.5086(2) -0.4486(2) 0.0706(12) Uani 1 1 d . . .
H43A H 0.6683 0.5370 -0.4883 0.085 Uiso 1 1 calc R . .
C44 C 0.6546(4) 0.4294(2) -0.4430(2) 0.0559(10) Uani 1 1 d . . .
H44A H 0.5742 0.4057 -0.4783 0.067 Uiso 1 1 calc R . .
C45 C 0.7581(4) 0.3353(2) -0.16779(19) 0.0542(10) Uani 1 1 d . . .
C46 C 0.7444(5) 0.2507(2) -0.1658(2) 0.0542(10) Uani 1 1 d . . .
C47 C 0.6223(5) 0.2131(3) -0.1395(2) 0.0696(12) Uani 1 1 d . . .
H47A H 0.6147 0.1574 -0.1369 0.083 Uiso 1 1 calc R . .
C48 C 0.5105(6) 0.2593(4) -0.1169(2) 0.0786(14) Uani 1 1 d . . .
C49 C 0.5163(6) 0.3412(4) -0.1189(3) 0.0838(15) Uani 1 1 d . . .
H49A H 0.4376 0.3706 -0.1040 0.101 Uiso 1 1 calc R . .
C50 C 0.6421(6) 0.3795(3) -0.1438(2) 0.0728(13) Uani 1 1 d . . .
H50A H 0.6493 0.4355 -0.1445 0.087 Uiso 1 1 calc R . .

loop_
_atom_site_aniso_label
_atom_site_aniso_U_11
_atom_site_aniso_U_22
_atom_site_aniso_U_33
_atom_site_aniso_U_23
_atom_site_aniso_U_13
_atom_site_aniso_U_12
S1 0.0479(6) 0.0711(7) 0.0471(5) 0.0063(5) 0.0037(4) 0.0148(5)
S2 0.0690(7) 0.0613(7) 0.0526(6) -0.0034(5) -0.0056(5) -0.0032(6)
O1 0.0565(16) 0.0576(16) 0.0441(14) 0.0037(11) 0.0064(11) 0.0087(13)
O2 0.0520(17) 0.107(2) 0.0623(17) -0.0088(16) 0.0006(13) -0.0001(17)
O3 0.078(2) 0.082(2) 0.0653(17) 0.0246(14) 0.0154(14) 0.0415(17)
O4 0.117(3) 0.0449(18) 0.101(2) -0.0080(16) 0.043(2) -0.0124(17)
O5 0.093(2) 0.0681(19) 0.0650(18) 0.0054(14) 0.0339(17) -0.0048(17)
O6 0.065(2) 0.075(2) 0.118(3) 0.0349(18) 0.0333(18) 0.0082(17)
O7 0.064(2) 0.063(2) 0.107(2) -0.0048(16) 0.0288(17) 0.0113(16)
O8 0.0536(16) 0.0507(15) 0.0518(14) 0.0051(11) 0.0030(12) 0.0046(12)
O9 0.114(3) 0.0580(19) 0.0705(19) -0.0149(14) -0.0016(17) -0.0047(18)
O10 0.068(2) 0.102(2) 0.0712(19) 0.0090(16) -0.0254(15) 0.0033(18)
O11 0.123(3) 0.092(2) 0.101(2) 0.045(2) 0.009(2) 0.054(2)
O12 0.083(2) 0.078(2) 0.0686(19) 0.0105(16) 0.0138(16) 0.0267(17)
O13 0.099(4) 0.280(7) 0.212(6) 0.098(5) 0.072(4) 0.048(5)
O14 0.124(5) 0.258(8) 0.359(9) 0.215(7) 0.060(5) 0.000(5)
N1 0.052(2) 0.0510(19) 0.0498(17) 0.0047(14) 0.0091(14) 0.0129(16)
N2 0.058(2) 0.0388(17) 0.0512(17) 0.0060(13) 0.0008(14) 0.0047(15)
N3 0.058(2) 0.047(2) 0.056(2) 0.0037(15) 0.0109(16) 0.0009(16)
N4 0.047(2) 0.058(2) 0.061(2) 0.0078(16) 0.0067(15) 0.0030(18)
N5 0.0413(17) 0.0391(17) 0.0488(16) 0.0030(12) 0.0069(13) 0.0029(13)
N6 0.0416(17) 0.0377(16) 0.0446(16) 0.0035(12) 0.0045(13) 0.0074(14)
N7 0.072(2) 0.063(2) 0.058(2) 0.0095(18) -0.0036(18) 0.021(2)
N8 0.066(3) 0.170(6) 0.128(4) 0.053(4) 0.021(3) 0.008(4)
F1 0.128(3) 0.0613(17) 0.151(3) -0.0387(17) 0.061(2) -0.0012(17)
F2 0.0784(19) 0.125(2) 0.151(3) 0.086(2) 0.0134(18) 0.0416(18)
F3 0.0569(14) 0.0461(12) 0.0865(15) -0.0099(11) 0.0069(11) -0.0037(11)
F4 0.0742(16) 0.0633(14) 0.0692(14) 0.0307(11) 0.0143(11) 0.0184(12)
B1 0.062(3) 0.045(3) 0.077(3) 0.005(2) 0.004(3) 0.010(2)
B2 0.051(3) 0.033(2) 0.055(3) 0.0030(19) 0.003(2) 0.0044(19)
C1 0.067(3) 0.090(4) 0.106(4) 0.006(3) 0.034(3) 0.031(3)
C2 0.047(2) 0.073(3) 0.061(2) 0.007(2) 0.0038(19) 0.016(2)
C3 0.049(3) 0.073(3) 0.071(3) 0.014(2) 0.015(2) 0.000(2)
C4 0.053(2) 0.057(2) 0.051(2) 0.0121(18) 0.0043(18) 0.006(2)
C5 0.082(3) 0.053(3) 0.079(3) 0.016(2) 0.003(2) 0.000(2)
C6 0.052(2) 0.043(2) 0.0423(19) 0.0064(15) 0.0035(16) 0.0107(18)
C7 0.051(2) 0.040(2) 0.0384(18) 0.0030(15) 0.0033(16) 0.0101(17)
C8 0.056(2) 0.048(2) 0.0403(19) 0.0035(16) 0.0033(16) 0.0089(19)
C9 0.060(3) 0.067(3) 0.042(2) 0.0038(18) 0.0102(17) 0.003(2)
C10 0.073(3) 0.095(4) 0.078(3) 0.007(2) 0.034(2) 0.016(3)
C11 0.059(3) 0.068(3) 0.052(2) 0.0158(19) 0.0062(19) -0.008(2)
C12 0.065(3) 0.051(2) 0.061(2) 0.0151(19) -0.006(2) -0.001(2)
C13 0.093(4) 0.043(2) 0.110(4) 0.017(2) 0.000(3) -0.005(2)
C14 0.053(2) 0.048(2) 0.046(2) 0.0069(16) 0.0091(17) 0.0162(18)
C15 0.051(2) 0.050(2) 0.048(2) 0.0019(17) 0.0091(17) 0.0109(19)
C16 0.067(3) 0.065(3) 0.060(2) 0.003(2) 0.002(2) 0.028(2)
C17? 0.094(4) 0.059(3) 0.087(3) -0.007(2) 0.001(3) 0.038(3)
C18 0.105(4) 0.055(3) 0.068(3) -0.013(2) -0.003(3) 0.025(3)
C19 0.081(3) 0.051(2) 0.055(2) -0.0050(18) -0.004(2) 0.015(2)
C20 0.047(2) 0.044(2) 0.0398(18) 0.0062(15) 0.0029(15) 0.0064(17)
C21 0.044(2) 0.042(2) 0.0404(18) 0.0065(15) 0.0027(15) -0.0039(16)
C22 0.052(2) 0.041(2) 0.0439(19) 0.0039(15) 0.0021(17) 0.0032(18)
C23 0.040(2) 0.051(2) 0.0422(19) 0.0004(16) 0.0023(15) 0.0036(17)
C24 0.053(2) 0.044(2) 0.057(2) 0.0135(17) 0.0041(18) 0.0018(18)
C25 0.058(3) 0.040(2) 0.056(2) 0.0087(16) 0.0067(18) 0.0152(19)
C26 0.055(3) 0.066(3) 0.123(4) 0.018(3) 0.031(3) -0.001(2)
C27 0.048(2) 0.056(3) 0.066(2) 0.0084(19) 0.0147(19) 0.009(2)
C28 0.048(2) 0.061(3) 0.076(3) 0.005(2) 0.020(2) 0.014(2)
C29 0.051(2) 0.048(2) 0.050(2) -0.0002(16) 0.0105(17) 0.0130(19)
C30 0.076(3) 0.055(3) 0.084(3) -0.001(2) 0.024(2) 0.025(2)
C31 0.045(2) 0.0356(19) 0.0417(18) 0.0023(14) 0.0028(15) 0.0031(16)
C32 0.045(2) 0.0382(19) 0.0359(17) 0.0047(14) -0.0004(15) 0.0030(16)
C33 0.042(2) 0.0360(19) 0.0430(19) 0.0051(14) 0.0059(15) 0.0038(16)
C34 0.050(2) 0.046(2) 0.0424(19) 0.0039(15) 0.0061(16) 0.0045(18)
C35 0.060(3) 0.063(3) 0.062(2) 0.0091(19) 0.022(2) 0.003(2)
C36 0.050(2) 0.055(2) 0.053(2) 0.0029(18) 0.0115(17) 0.015(2)
C37 0.045(2) 0.049(2) 0.052(2) 0.0014(17) 0.0046(17) 0.0143(19)
C38 0.068(3) 0.040(2) 0.095(3) 0.004(2) 0.012(2) 0.014(2)
C39 0.048(2) 0.0376(19) 0.0453(19) -0.0007(15) 0.0114(16) 0.0074(17)
C40 0.048(2) 0.045(2) 0.050(2) 0.0050(16) 0.0095(17) 0.0044(18)
C41 0.070(3) 0.049(2) 0.068(3) 0.006(2) 0.012(2) -0.011(2)
C42 0.087(3) 0.048(2) 0.082(3) 0.015(2) 0.018(3) -0.005(2)
C43 0.091(3) 0.052(3) 0.071(3) 0.019(2) 0.001(2) 0.012(2)
C44 0.061(3) 0.045(2) 0.060(2) 0.0075(18) -0.0023(19) 0.0059(19)
C45 0.063(3) 0.064(3) 0.0351(19) 0.0037(17) 0.0004(17) 0.015(2)
C46 0.060(3) 0.066(3) 0.038(2) 0.0146(18) 0.0002(17) 0.016(2)
C47 0.071(3) 0.082(3) 0.060(3) 0.026(2) 0.004(2) 0.011(3)
C48 0.066(3) 0.117(4) 0.058(3) 0.031(3) 0.008(2) 0.008(3)
C49 0.080(4) 0.118(5) 0.063(3) 0.016(3) 0.023(2) 0.043(3)
C50 0.094(4) 0.067(3) 0.060(3) 0.002(2) 0.013(2) 0.026(3)

loop_
_atom_type_symbol
_atom_type_description
_atom_type_scat_dispersion_real
_atom_type_scat_dispersion_imag
_atom_type_scat_source
C C 0.0033 0.0016 'International Tables Vol C Tables 4.2.6.8 and 6.1.1.4'
H H 0.0000 0.0000 'International Tables Vol C Tables 4.2.6.8 and 6.1.1.4'
B B 0.0013 0.0007 'International Tables Vol C Tables 4.2.6.8 and 6.1.1.4'
N N 0.0061 0.0033 'International Tables Vol C Tables 4.2.6.8 and 6.1.1.4'
O O 0.0106 0.0060 'International Tables Vol C Tables 4.2.6.8 and 6.1.1.4'
F F 0.0171 0.0103 'International Tables Vol C Tables 4.2.6.8 and 6.1.1.4'
S S 0.1246 0.1234 'International Tables Vol C Tables 4.2.6.8 and 6.1.1.4'

loop_
_geom_angle_atom_site_label_1
_geom_angle_atom_site_label_2
_geom_angle_atom_site_label_3
_geom_angle
_geom_angle_site_symmetry_1
_geom_angle_site_symmetry_3
_geom_angle_publ_flag
O2 S1 O3 120.93(18) . . ?
O2 S1 O1 104.95(16) . . ?
O3 S1 O1 109.03(15) . . ?
O2 S1 C20 108.69(16) . . ?
O3 S1 C20 106.45(17) . . ?
O1 S1 C20 105.92(14) . . ?
O9 S2 O10 120.59(19) . . ?
O9 S2 O8 110.06(16) . . ?
O10 S2 O8 105.07(17) . . ?
O9 S2 C45 107.3(2) . . ?
O10 S2 C45 108.82(19) . . ?
O8 S2 C45 103.76(15) . . ?
C15 O1 S1 125.0(2) . . ?
C40 O8 S2 121.8(2) . . ?
C2 N1 C6 108.0(3) . . ?
C2 N1 B1 125.9(3) . . ?
C6 N1 B1 126.1(3) . . ?
C12 N2 C8 108.5(3) . . ?
C12 N2 B1 126.2(3) . . ?
C8 N2 B1 125.3(3) . . ?
O5 N3 O4 123.9(3) . . ?
O5 N3 C21 118.4(3) . . ?
O4 N3 C21 117.7(3) . . ?
O6 N4 O7 124.4(3) . . ?
O6 N4 C23 118.6(3) . . ?
O7 N4 C23 117.0(3) . . ?
C27 N5 C31 108.3(3) . . ?
C27 N5 B2 125.4(3) . . ?
C31 N5 B2 126.1(3) . . ?
C37 N6 C33 108.3(3) . . ?
C37 N6 B2 126.2(3) . . ?
C33 N6 B2 125.4(3) . . ?
O12 N7 O11 125.4(4) . . ?
O12 N7 C46 118.9(3) . . ?
O11 N7 C46 115.6(4) . . ?
O14 N8 O13 124.7(7) . . ?
O14 N8 C48 118.1(6) . . ?
O13 N8 C48 117.2(6) . . ?
F1 B1 F2 109.7(4) . . ?
F1 B1 N1 110.7(4) . . ?
F2 B1 N1 110.0(4) . . ?
F1 B1 N2 110.0(4) . . ?
F2 B1 N2 109.5(4) . . ?
N1 B1 N2 106.9(3) . . ?
F3 B2 F4 109.0(3) . . ?
F3 B2 N6 110.5(3) . . ?
F4 B2 N6 110.3(3) . . ?
F3 B2 N5 110.9(3) . . ?
F4 B2 N5 109.7(3) . . ?
N6 B2 N5 106.4(3) . . ?
C2 C1 H1A 109.5 . . ?
C2 C1 H1B 109.5 . . ?
H1A C1 H1B 109.5 . . ?
C2 C1 H1C 109.5 . . ?
H1A C1 H1C 109.5 . . ?
H1B C1 H1C 109.5 . . ?
N1 C2 C3 108.8(3) . . ?
N1 C2 C1 122.3(4) . . ?
C3 C2 C1 128.9(4) . . ?
C4 C3 C2 109.1(4) . . ?
C4 C3 H3B 125.4 . . ?
C2 C3 H3B 125.4 . . ?
C3 C4 C6 106.0(3) . . ?
C3 C4 C5 123.8(4) . . ?
C6 C4 C5 130.3(4) . . ?
C4 C5 H5A 109.5 . . ?
C4 C5 H5B 109.5 . . ?
H5A C5 H5B 109.5 . . ?
C4 C5 H5C 109.5 . . ?
H5A C5 H5C 109.5 . . ?
H5B C5 H5C 109.5 . . ?
N1 C6 C7 119.9(3) . . ?
N1 C6 C4 108.1(3) . . ?
C7 C6 C4 132.0(3) . . ?
C8 C7 C6 121.5(3) . . ?
C8 C7 C14 119.2(3) . . ?
C6 C7 C14 119.3(3) . . ?
C7 C8 N2 120.3(3) . . ?
C7 C8 C9 132.4(3) . . ?
N2 C8 C9 107.3(3) . . ?
C11 C9 C8 106.2(4) . . ?
C11 C9 C10 125.8(4) . . ?
C8 C9 C10 128.0(4) . . ?
C9 C10 H10A 109.5 . . ?
C9 C10 H10B 109.5 . . ?
H10A C10 H10B 109.5 . . ?
C9 C10 H10C 109.5 . . ?
H10A C10 H10C 109.5 . . ?
H10B C10 H10C 109.5 . . ?
C9 C11 C12 108.6(4) . . ?
C9 C11 H11A 125.7 . . ?
C12 C11 H11A 125.7 . . ?
N2 C12 C11 109.4(3) . . ?
N2 C12 C13 124.3(4) . . ?
C11 C12 C13 126.3(4) . . ?
C12 C13 H13A 109.5 . . ?
C12 C13 H13B 109.5 . . ?
H13A C13 H13B 109.5 . . ?
C12 C13 H13C 109.5 . . ?
H13A C13 H13C 109.5 . . ?
H13B C13 H13C 109.5 . . ?
C15 C14 C19 116.9(3) . . ?
C15 C14 C7 122.1(3) . . ?
C19 C14 C7 121.0(3) . . ?
C16 C15 C14 122.6(3) . . ?
C16 C15 O1 120.8(3) . . ?
C14 C15 O1 116.1(3) . . ?
C17? C16 C15 118.5(4) . . ?
C17? C16 H16A 120.8 . . ?
C15 C16 H16A 120.8 . . ?
C16 C17? C18 120.7(4) . . ?
C16 C17? H17A 119.7 . . ?
C18 C17? H17A 119.7 . . ?
C19 C18 C17? 120.0(4) . . ?
C19 C18 H18A 120.0 . . ?
C17? C18 H18A 120.0 . . ?
C18 C19 C14 121.4(4) . . ?
C18 C19 H19A 119.3 . . ?
C14 C19 H19A 119.3 . . ?
C25 C20 C21 118.2(3) . . ?
C25 C20 S1 116.0(3) . . ?
C21 C20 S1 125.1(3) . . ?
C22 C21 C20 120.6(3) . . ?
C22 C21 N3 115.4(3) . . ?
C20 C21 N3 124.0(3) . . ?
C23 C22 C21 118.6(3) . . ?
C23 C22 H22A 120.7 . . ?
C21 C22 H22A 120.7 . . ?
C22 C23 C24 123.0(3) . . ?
C22 C23 N4 118.6(3) . . ?
C24 C23 N4 118.4(3) . . ?
C23 C24 C25 117.5(3) . . ?
C23 C24 H24A 121.3 . . ?
C25 C24 H24A 121.3 . . ?
C24 C25 C20 122.1(3) . . ?
C24 C25 H25A 118.9 . . ?
C20 C25 H25A 118.9 . . ?
C27 C26 H26A 109.5 . . ?
C27 C26 H26B 109.5 . . ?
H26A C26 H26B 109.5 . . ?
C27 C26 H26C 109.5 . . ?
H26A C26 H26C 109.5 . . ?
H26B C26 H26C 109.5 . . ?
N5 C27 C28 108.3(3) . . ?
N5 C27 C26 123.4(3) . . ?
C28 C27 C26 128.2(4) . . ?
C29 C28 C27 109.8(3) . . ?
C29 C28 H28A 125.1 . . ?
C27 C28 H28A 125.1 . . ?
C28 C29 C31 105.7(3) . . ?
C28 C29 C30 124.9(3) . . ?
C31 C29 C30 129.4(4) . . ?
C29 C30 H30A 109.5 . . ?
C29 C30 H30B 109.5 . . ?
H30A C30 H30B 109.5 . . ?
C29 C30 H30C 109.5 . . ?
H30A C30 H30C 109.5 . . ?
H30B C30 H30C 109.5 . . ?
N5 C31 C32 119.3(3) . . ?
N5 C31 C29 107.9(3) . . ?
C32 C31 C29 132.8(3) . . ?
C33 C32 C31 121.2(3) . . ?
C33 C32 C39 118.3(3) . . ?
C31 C32 C39 120.4(3) . . ?
C32 C33 N6 120.6(3) . . ?
C32 C33 C34 131.8(3) . . ?
N6 C33 C34 107.5(3) . . ?
C36 C34 C33 106.1(3) . . ?
C36 C34 C35 124.4(3) . . ?
C33 C34 C35 129.5(3) . . ?
C34 C35 H35A 109.5 . . ?
C34 C35 H35B 109.5 . . ?
H35A C35 H35B 109.5 . . ?
C34 C35 H35C 109.5 . . ?
H35A C35 H35C 109.5 . . ?
H35B C35 H35C 109.5 . . ?
C34 C36 C37 109.4(3) . . ?
C34 C36 H36A 125.3 . . ?
C37 C36 H36A 125.3 . . ?
N6 C37 C36 108.7(3) . . ?
N6 C37 C38 123.8(3) . . ?
C36 C37 C38 127.5(3) . . ?
C37 C38 H38A 109.5 . . ?
C37 C38 H38B 109.5 . . ?
H38A C38 H38B 109.5 . . ?
C37 C38 H38C 109.5 . . ?
H38A C38 H38C 109.5 . . ?
H38B C38 H38C 109.5 . . ?
C40 C39 C44 116.9(3) . . ?
C40 C39 C32 122.9(3) . . ?
C44 C39 C32 120.1(3) . . ?
C41 C40 C39 123.3(3) . . ?
C41 C40 O8 119.3(3) . . ?
C39 C40 O8 116.9(3) . . ?
C40 C41 C42 118.6(4) . . ?
C40 C41 H41A 120.7 . . ?
C42 C41 H41A 120.7 . . ?
C43 C42 C41 119.8(4) . . ?
C43 C42 H42A 120.1 . . ?
C41 C42 H42A 120.1 . . ?
C42 C43 C44 120.7(4) . . ?
C42 C43 H43A 119.6 . . ?
C44 C43 H43A 119.6 . . ?
C43 C44 C39 120.6(4) . . ?
C43 C44 H44A 119.7 . . ?
C39 C44 H44A 119.7 . . ?
C50 C45 C46 118.4(4) . . ?
C50 C45 S2 116.5(3) . . ?
C46 C45 S2 124.8(3) . . ?
C47 C46 C45 121.0(4) . . ?
C47 C46 N7 116.0(4) . . ?
C45 C46 N7 123.0(4) . . ?
C46 C47 C48 118.4(4) . . ?
C46 C47 H47A 120.8 . . ?
C48 C47 H47A 120.8 . . ?
C49 C48 C47 123.2(5) . . ?
C49 C48 N8 118.8(5) . . ?
C47 C48 N8 117.9(5) . . ?
C48 C49 C50 118.3(4) . . ?
C48 C49 H49A 120.9 . . ?
C50 C49 H49A 120.9 . . ?
C49 C50 C45 120.7(4) . . ?
C49 C50 H50A 119.6 . . ?
C45 C50 H50A 119.6 . . ?

loop_
_geom_bond_atom_site_label_1
_geom_bond_atom_site_label_2
_geom_bond_distance
_geom_bond_site_symmetry_2
_geom_bond_publ_flag
S1 O2 1.416(3) . ?
S1 O3 1.418(3) . ?
S1 O1 1.568(2) . ?
S1 C20 1.787(4) . ?
S2 O9 1.413(3) . ?
S2 O10 1.421(3) . ?
S2 O8 1.577(2) . ?
S2 C45 1.772(4) . ?
O1 C15 1.416(4) . ?
O4 N3 1.214(4) . ?
O5 N3 1.211(4) . ?
O6 N4 1.207(4) . ?
O7 N4 1.224(4) . ?
O8 C40 1.425(4) . ?
O11 N7 1.229(4) . ?
O12 N7 1.206(4) . ?
O13 N8 1.175(6) . ?
O14 N8 1.157(7) . ?
N1 C2 1.356(5) . ?
N1 C6 1.397(4) . ?
N1 B1 1.536(6) . ?
N2 C12 1.343(5) . ?
N2 C8 1.413(4) . ?
N2 B1 1.547(6) . ?
N3 C21 1.471(4) . ?
N4 C23 1.482(5) . ?
N5 C27 1.361(4) . ?
N5 C31 1.400(4) . ?
N5 B2 1.543(5) . ?
N6 C37 1.353(4) . ?
N6 C33 1.396(4) . ?
N6 B2 1.542(5) . ?
N7 C46 1.469(5) . ?
N8 C48 1.485(7) . ?
F1 B1 1.364(5) . ?
F2 B1 1.388(5) . ?
F3 B2 1.382(4) . ?
F4 B2 1.390(4) . ?
C1 C2 1.497(5) . ?
C1 H1A 0.9600 . ?
C1 H1B 0.9600 . ?
C1 H1C 0.9600 . ?
C2 C3 1.390(6) . ?
C3 C4 1.382(5) . ?
C3 H3B 0.9300 . ?
C4 C6 1.419(5) . ?
C4 C5 1.507(5) . ?
C5 H5A 0.9600 . ?
C5 H5B 0.9600 . ?
C5 H5C 0.9600 . ?
C6 C7 1.410(5) . ?
C7 C8 1.382(5) . ?
C7 C14 1.476(5) . ?
C8 C9 1.433(5) . ?
C9 C11 1.389(5) . ?
C9 C10 1.511(6) . ?
C10 H10A 0.9600 . ?
C10 H10B 0.9600 . ?
C10 H10C 0.9600 . ?
C11 C12 1.403(6) . ?
C11 H11A 0.9300 . ?
C12 C13 1.500(5) . ?
C13 H13A 0.9600 . ?
C13 H13B 0.9600 . ?
C13 H13C 0.9600 . ?
C14 C15 1.389(5) . ?
C14 C19 1.391(5) . ?
C15 C16 1.380(5) . ?
C16 C17? 1.372(5) . ?
C16 H16A 0.9300 . ?
C17? C18 1.378(6) . ?
C17? H17A 0.9300 . ?
C18 C19 1.369(5) . ?
C18 H18A 0.9300 . ?
C19 H19A 0.9300 . ?
C20 C25 1.382(5) . ?
C20 C21 1.395(5) . ?
C21 C22 1.379(5) . ?
C22 C23 1.368(5) . ?
C22 H22A 0.9300 . ?
C23 C24 1.370(5) . ?
C24 C25 1.377(5) . ?
C24 H24A 0.9300 . ?
C25 H25A 0.9300 . ?
C26 C27 1.482(5) . ?
C26 H26A 0.9600 . ?
C26 H26B 0.9600 . ?
C26 H26C 0.9600 . ?
C27 C28 1.394(5) . ?
C28 C29 1.378(5) . ?
C28 H28A 0.9300 . ?
C29 C31 1.430(5) . ?
C29 C30 1.498(5) . ?
C30 H30A 0.9600 . ?
C30 H30B 0.9600 . ?
C30 H30C 0.9600 . ?
C31 C32 1.407(5) . ?
C32 C33 1.393(4) . ?
C32 C39 1.488(5) . ?
C33 C34 1.433(5) . ?
C34 C36 1.369(5) . ?
C34 C35 1.502(5) . ?
C35 H35A 0.9600 . ?
C35 H35B 0.9600 . ?
C35 H35C 0.9600 . ?
C36 C37 1.395(5) . ?
C36 H36A 0.9300 . ?
C37 C38 1.484(5) . ?
C38 H38A 0.9600 . ?
C38 H38B 0.9600 . ?
C38 H38C 0.9600 . ?
C39 C40 1.383(5) . ?
C39 C44 1.391(5) . ?
C40 C41 1.371(5) . ?
C41 C42 1.390(5) . ?
C41 H41A 0.9300 . ?
C42 C43 1.365(6) . ?
C42 H42A 0.9300 . ?
C43 C44 1.390(5) . ?
C43 H43A 0.9300 . ?
C44 H44A 0.9300 . ?
C45 C50 1.390(6) . ?
C45 C46 1.406(5) . ?
C46 C47 1.360(6) . ?
C47 C48 1.370(6) . ?
C47 H47A 0.9300 . ?
C48 C49 1.362(7) . ?
C49 C50 1.380(7) . ?
C49 H49A 0.9300 . ?
C50 H50A 0.9300 . ?
